data_7029930
loop_
_publ_author_name
'Zheng, Fangrui'
'Xie, Zuowei'

_publ_section_title
;
 Reaction of o-carboranes with sterically demanding N-heterocyclic
 carbene: synthesis and structural characterization of 1 : 1 adducts.
;
_journal_issue 41
_journal_name_full 'Dalton transactions (Cambridge, England : 2003)'
_journal_page_first 12907
_journal_page_last 12914
_journal_paper_doi 10.1039/c2dt31765f
_journal_volume 41
_journal_year 2012
_chemical_formula_sum 'C35 H52 B10 N2'
_chemical_formula_weight 608.89
_chemical_name_systematic
;
?
;
_space_group_IT_number 62
_symmetry_cell_setting orthorhombic
_symmetry_space_group_name_Hall '-P 2ac 2n'
_symmetry_space_group_name_H-M 'P n m a'
_atom_sites_solution_hydrogens geom
_atom_sites_solution_primary direct
_atom_sites_solution_secondary difmap
_audit_creation_method SHELXL-97
_cell_angle_alpha 90.00
_cell_angle_beta 90.00
_cell_angle_gamma 90.00
_cell_formula_units_Z 4
_cell_length_a 21.29(3)
_cell_length_b 17.20(2)
_cell_length_c 10.674(15)
_cell_measurement_reflns_used 601
_cell_measurement_temperature 296(2)
_cell_measurement_theta_max 15
_cell_measurement_theta_min 15
_cell_volume 3909(9)
_computing_cell_refinement 'BRUKER KAPPA APEXII DUO DIFFRACTOMETER'
_computing_data_collection 'BRUKER KAPPA APEXII DUO DIFFRACTOMETER'
_computing_data_reduction 'BRUKER KAPPA APEXII DUO DIFFRACTOMETER'
_computing_molecular_graphics 'SIEMENS SHELXTL'
_computing_publication_material 'SIEMENS SHELXTL'
_computing_structure_refinement 'SHELXL-97 (Sheldrick, 2008)'
_computing_structure_solution 'SHELXS-97 (Sheldrick, 2008)'
_diffrn_ambient_temperature 296(2)
_diffrn_measured_fraction_theta_full 0.999
_diffrn_measured_fraction_theta_max 0.999
_diffrn_measurement_device_type 'BRUKER KAPPA APEXII DUO DIFFRACTOMETER'
_diffrn_measurement_method 'PHI & OMEGA SCAN'
_diffrn_radiation_monochromator graphite
_diffrn_radiation_source 'fine-focus sealed tube'
_diffrn_radiation_type MoK\a
_diffrn_radiation_wavelength 0.71073
_diffrn_reflns_av_R_equivalents 0.1290
_diffrn_reflns_av_sigmaI/netI 0.0734
_diffrn_reflns_limit_h_max 25
_diffrn_reflns_limit_h_min -25
_diffrn_reflns_limit_k_max 20
_diffrn_reflns_limit_k_min -20
_diffrn_reflns_limit_l_max 12
_diffrn_reflns_limit_l_min -12
_diffrn_reflns_number 30910
_diffrn_reflns_theta_full 25.25
_diffrn_reflns_theta_max 25.25
_diffrn_reflns_theta_min 1.91
_exptl_absorpt_coefficient_mu 0.055
_exptl_absorpt_correction_T_max 0.7381
_exptl_absorpt_correction_T_min 0.5888
_exptl_absorpt_correction_type multi-scan
_exptl_crystal_colour colourless
_exptl_crystal_density_diffrn 1.035
_exptl_crystal_density_method 'not measured'
_exptl_crystal_description block
_exptl_crystal_F_000 1304
_exptl_crystal_size_max 0.40
_exptl_crystal_size_mid 0.30
_exptl_crystal_size_min 0.20
_refine_diff_density_max 0.641
_refine_diff_density_min -0.390
_refine_diff_density_rms 0.146
_refine_ls_extinction_coef 0.027(3)
_refine_ls_extinction_expression Fc^*^=kFc[1+0.001xFc^2^\l^3^/sin(2\q)]^-1/4^
_refine_ls_extinction_method SHELXL
_refine_ls_goodness_of_fit_ref 1.045
_refine_ls_hydrogen_treatment riding
_refine_ls_matrix_type full
_refine_ls_number_parameters 230
_refine_ls_number_reflns 3668
_refine_ls_number_restraints 0
_refine_ls_restrained_S_all 1.045
_refine_ls_R_factor_all 0.1151
_refine_ls_R_factor_gt 0.0668
_refine_ls_shift/su_max 0.000
_refine_ls_shift/su_mean 0.000
_refine_ls_structure_factor_coef Fsqd
_refine_ls_weighting_details 'calc w=1/[\s^2^(Fo^2^)+(0.1141P)^2^+0.5936P] where P=(Fo^2^+2Fc^2^)/3'
_refine_ls_weighting_scheme calc
_refine_ls_wR_factor_gt 0.1724
_refine_ls_wR_factor_ref 0.2112
_reflns_number_gt 2282
_reflns_number_total 3668
_reflns_threshold_expression >2sigma(I)
_cod_data_source_file c2dt31765f.txt
_cod_data_source_block 3f
_cod_depositor_comments
;
The following automatic conversions were performed:

'_symmetry_cell_setting' value 'Orthorhombic' changed to
'orthorhombic' according to
/usr/data/users/saulius/automatic-downloads/retrospective/RSC/lib/dictionaries/cif_core.dic
dictionary named 'cif_core.dic' version 2.4.2 from 2011-04-26.

Automatic conversion script
Id: cif_fix_values 2281 2013-09-26 08:29:07Z andrius 
;
_cod_original_sg_symbol_H-M Pnma
_cod_database_code 7029930

loop_
_symmetry_equiv_pos_as_xyz
'x, y, z'
'-x+1/2, -y, z+1/2'
'-x, y+1/2, -z'
'x+1/2, -y+1/2, -z+1/2'
'-x, -y, -z'
'x-1/2, y, -z-1/2'
'x, -y-1/2, z'
'-x-1/2, y-1/2, z-1/2'

loop_
_atom_site_label
_atom_site_type_symbol
_atom_site_fract_x
_atom_site_fract_y
_atom_site_fract_z
_atom_site_U_iso_or_equiv
_atom_site_adp_type
_atom_site_occupancy
_atom_site_symmetry_multiplicity
_atom_site_calc_flag
_atom_site_refinement_flags
N1 N 0.41392(8) 0.18673(11) 0.37392(16) 0.0374(5) Uani 1 1 d .
C8 C 0.27542(11) 0.20566(14) 0.00750(19) 0.0417(6) Uani 1 1 d .
H8 H 0.2437 0.1842 0.0812 0.050 Uiso 1 1 calc R
C11 C 0.39666(14) 0.2500 0.3044(3) 0.0365(8) Uani 1 2 d S
C12 C 0.44078(12) 0.21048(14) 0.4865(2) 0.0469(7) Uani 1 1 d .
H12 H 0.4559 0.1783 0.5498 0.056 Uiso 1 1 calc R
C13 C 0.40606(11) 0.10504(13) 0.3359(2) 0.0390(6) Uani 1 1 d .
C14 C 0.45673(11) 0.06795(15) 0.2745(2) 0.0497(7) Uani 1 1 d .
C15 C 0.44652(15) -0.00846(17) 0.2349(3) 0.0663(9) Uani 1 1 d .
H15A H 0.4785 -0.0347 0.1933 0.080 Uiso 1 1 calc R
C16 C 0.39025(16) -0.04599(18) 0.2559(3) 0.0713(9) Uani 1 1 d .
H16A H 0.3848 -0.0968 0.2280 0.086 Uiso 1 1 calc R
C17 C 0.34220(14) -0.00878(16) 0.3178(3) 0.0606(8) Uani 1 1 d .
H17A H 0.3046 -0.0350 0.3313 0.073 Uiso 1 1 calc R
C18 C 0.34857(12) 0.06780(14) 0.3611(2) 0.0434(6) Uani 1 1 d .
C19 C 0.29431(11) 0.10647(16) 0.4330(2) 0.0510(7) Uani 1 1 d .
H19A H 0.3060 0.1606 0.4497 0.061 Uiso 1 1 calc R
C20 C 0.28459(17) 0.0655(2) 0.5595(3) 0.0890(11) Uani 1 1 d .
H20A H 0.3231 0.0665 0.6062 0.133 Uiso 1 1 calc R
H20B H 0.2722 0.0126 0.5453 0.133 Uiso 1 1 calc R
H20C H 0.2524 0.0919 0.6059 0.133 Uiso 1 1 calc R
C21 C 0.23309(14) 0.1067(2) 0.3562(3) 0.0811(10) Uani 1 1 d .
H21A H 0.2398 0.1340 0.2789 0.122 Uiso 1 1 calc R
H21B H 0.2006 0.1322 0.4032 0.122 Uiso 1 1 calc R
H21C H 0.2207 0.0542 0.3387 0.122 Uiso 1 1 calc R
C22 C 0.52000(12) 0.10857(19) 0.2518(3) 0.0672(9) Uani 1 1 d .
H22A H 0.5137 0.1645 0.2644 0.081 Uiso 1 1 calc R
C23 C 0.54414(16) 0.0965(2) 0.1176(4) 0.0943(12) Uani 1 1 d .
H23A H 0.5135 0.1153 0.0591 0.141 Uiso 1 1 calc R
H23B H 0.5513 0.0421 0.1033 0.141 Uiso 1 1 calc R
H23C H 0.5828 0.1245 0.1065 0.141 Uiso 1 1 calc R
C24 C 0.56898(16) 0.0805(3) 0.3492(4) 0.1213(17) Uani 1 1 d .
H24A H 0.5533 0.0898 0.4322 0.182 Uiso 1 1 calc R
H24B H 0.6076 0.1085 0.3376 0.182 Uiso 1 1 calc R
H24C H 0.5764 0.0259 0.3382 0.182 Uiso 1 1 calc R
C25 C 0.19714(15) 0.2500 -0.2048(3) 0.0408(8) Uani 1 2 d S
C26 C 0.19351(17) 0.2500 -0.3368(3) 0.0460(9) Uani 1 2 d S
H26A H 0.2306 0.2500 -0.3829 0.055 Uiso 1 2 calc SR
C27 C 0.13636(17) 0.2500 -0.4007(4) 0.0524(10) Uani 1 2 d S
H27A H 0.1360 0.2500 -0.4878 0.063 Uiso 1 2 calc SR
C28 C 0.08023(18) 0.2500 -0.3356(4) 0.0555(10) Uani 1 2 d S
H28A H 0.0420 0.2500 -0.3778 0.067 Uiso 1 2 calc SR
C29 C 0.08224(17) 0.2500 -0.2057(4) 0.0635(11) Uani 1 2 d S
H29A H 0.0449 0.2500 -0.1607 0.076 Uiso 1 2 calc SR
C30 C 0.13931(17) 0.2500 -0.1413(3) 0.0543(10) Uani 1 2 d S
H30A H 0.1390 0.2500 -0.0542 0.065 Uiso 1 2 calc SR
B1 B 0.34096(18) 0.2500 -0.1999(4) 0.0474(10) Uani 1 2 d S
H1 H 0.3481 0.2500 -0.3020 0.057 Uiso 1 2 calc SR
B3 B 0.26320(19) 0.2500 -0.1357(3) 0.0414(9) Uani 1 2 d S
B4 B 0.31315(14) 0.16672(18) -0.1148(3) 0.0472(7) Uani 1 1 d .
H4 H 0.3014 0.1111 -0.1600 0.057 Uiso 1 1 calc R
B5 B 0.39215(14) 0.19766(19) -0.0973(3) 0.0503(8) Uani 1 1 d .
H5 H 0.4308 0.1623 -0.1351 0.060 Uiso 1 1 calc R
B9 B 0.34774(13) 0.16926(18) 0.0440(3) 0.0464(7) Uani 1 1 d .
H9 H 0.3495 0.1144 0.0968 0.056 Uiso 1 1 calc R
B10 B 0.40249(18) 0.2500 0.0462(4) 0.0443(10) Uani 1 2 d S
H10 H 0.4498 0.2500 0.0876 0.053 Uiso 1 2 calc SR
B12 B 0.35384(18) 0.2500 0.1771(4) 0.0393(9) Uani 1 2 d S
H12A H 0.3234 0.2500 0.2603 0.047 Uiso 1 2 calc SR

loop_
_atom_site_aniso_label
_atom_site_aniso_U_11
_atom_site_aniso_U_22
_atom_site_aniso_U_33
_atom_site_aniso_U_23
_atom_site_aniso_U_13
_atom_site_aniso_U_12
N1 0.0388(11) 0.0332(11) 0.0401(10) 0.0021(8) -0.0096(8) 0.0010(8)
C8 0.0415(13) 0.0526(15) 0.0310(12) 0.0040(10) -0.0034(10) -0.0050(10)
C11 0.0361(17) 0.0334(18) 0.0401(17) 0.000 0.0001(14) 0.000
C12 0.0540(15) 0.0427(14) 0.0439(13) 0.0046(11) -0.0168(12) 0.0013(11)
C13 0.0451(14) 0.0316(13) 0.0405(12) 0.0028(10) -0.0048(10) 0.0037(10)
C14 0.0462(15) 0.0482(16) 0.0548(15) 0.0054(13) 0.0013(12) 0.0084(12)
C15 0.075(2) 0.0478(18) 0.076(2) -0.0078(15) 0.0150(16) 0.0197(15)
C16 0.090(2) 0.0387(17) 0.085(2) -0.0137(15) 0.0161(18) -0.0032(16)
C17 0.0686(19) 0.0432(16) 0.0700(19) -0.0049(14) 0.0080(15) -0.0137(14)
C18 0.0488(15) 0.0394(14) 0.0421(13) 0.0024(11) -0.0025(11) -0.0018(11)
C19 0.0464(15) 0.0515(16) 0.0551(15) -0.0032(13) 0.0041(12) -0.0035(12)
C20 0.100(3) 0.107(3) 0.0601(19) 0.009(2) 0.0241(18) 0.021(2)
C21 0.0511(18) 0.106(3) 0.086(2) 0.000(2) -0.0019(16) 0.0086(18)
C22 0.0434(15) 0.070(2) 0.088(2) 0.0055(17) 0.0063(14) 0.0075(14)
C23 0.070(2) 0.113(3) 0.100(3) 0.019(2) 0.031(2) 0.004(2)
C24 0.059(2) 0.188(5) 0.117(3) 0.021(3) -0.011(2) 0.009(3)
C25 0.0405(19) 0.041(2) 0.0408(18) 0.000 -0.0020(15) 0.000
C26 0.046(2) 0.050(2) 0.0413(19) 0.000 -0.0035(16) 0.000
C27 0.054(2) 0.055(2) 0.049(2) 0.000 -0.0175(18) 0.000
C28 0.047(2) 0.046(2) 0.074(3) 0.000 -0.019(2) 0.000
C29 0.039(2) 0.072(3) 0.079(3) 0.000 0.009(2) 0.000
C30 0.048(2) 0.070(3) 0.045(2) 0.000 0.0052(17) 0.000
B1 0.045(2) 0.065(3) 0.0323(19) 0.000 -0.0019(17) 0.000
B3 0.046(2) 0.048(2) 0.0301(19) 0.000 -0.0022(16) 0.000
B4 0.0516(17) 0.0489(18) 0.0411(15) -0.0065(13) -0.0077(13) 0.0017(14)
B5 0.0431(16) 0.062(2) 0.0462(16) -0.0061(15) -0.0014(13) 0.0075(14)
B9 0.0483(17) 0.0482(18) 0.0428(15) 0.0033(13) -0.0088(13) -0.0014(13)
B10 0.039(2) 0.050(3) 0.044(2) 0.000 -0.0072(17) 0.000
B12 0.046(2) 0.032(2) 0.040(2) 0.000 -0.0050(17) 0.000

loop_
_atom_type_symbol
_atom_type_description
_atom_type_scat_dispersion_real
_atom_type_scat_dispersion_imag
_atom_type_scat_source
C C 0.0033 0.0016 'International Tables Vol C Tables 4.2.6.8 and 6.1.1.4'
H H 0.0000 0.0000 'International Tables Vol C Tables 4.2.6.8 and 6.1.1.4'
B B 0.0013 0.0007 'International Tables Vol C Tables 4.2.6.8 and 6.1.1.4'
N N 0.0061 0.0033 'International Tables Vol C Tables 4.2.6.8 and 6.1.1.4'

loop_
_geom_angle_atom_site_label_1
_geom_angle_atom_site_label_2
_geom_angle_atom_site_label_3
_geom_angle
_geom_angle_site_symmetry_1
_geom_angle_site_symmetry_3
C11 N1 C12 110.2(2) . .
C11 N1 C13 125.4(2) . .
C12 N1 C13 124.38(19) . .
C8 C8 B4 113.61(14) 7_565 .
C8 C8 B9 111.52(13) 7_565 .
B4 C8 B9 66.30(18) . .
C8 C8 B3 63.80(10) 7_565 .
B4 C8 B3 63.83(18) . .
B9 C8 B3 120.0(2) . .
N1 C11 N1 105.5(3) 7_565 .
N1 C11 B12 126.88(14) 7_565 .
N1 C11 B12 126.88(14) . .
C12 C12 N1 107.07(13) 7_565 .
C18 C13 C14 123.1(2) . .
C18 C13 N1 118.7(2) . .
C14 C13 N1 118.1(2) . .
C15 C14 C13 116.5(2) . .
C15 C14 C22 121.1(3) . .
C13 C14 C22 122.4(3) . .
C16 C15 C14 121.8(3) . .
C17 C16 C15 120.4(3) . .
C16 C17 C18 121.6(3) . .
C17 C18 C13 116.7(2) . .
C17 C18 C19 119.9(2) . .
C13 C18 C19 123.5(2) . .
C20 C19 C18 109.9(2) . .
C20 C19 C21 110.8(2) . .
C18 C19 C21 111.8(2) . .
C23 C22 C14 112.2(3) . .
C23 C22 C24 111.0(3) . .
C14 C22 C24 110.0(3) . .
C30 C25 C26 115.7(3) . .
C30 C25 B3 123.5(3) . .
C26 C25 B3 120.8(3) . .
C27 C26 C25 122.4(3) . .
C28 C27 C26 120.5(4) . .
C27 C28 C29 118.4(3) . .
C28 C29 C30 121.3(4) . .
C29 C30 C25 121.7(4) . .
B5 B1 B5 60.5(3) 7_565 .
B5 B1 B3 109.2(2) 7_565 .
B5 B1 B3 109.2(2) . .
B5 B1 B4 59.30(17) 7_565 7_565
B5 B1 B4 107.0(2) . 7_565
B3 B1 B4 60.13(16) . 7_565
B5 B1 B4 107.0(2) 7_565 .
B5 B1 B4 59.30(17) . .
B3 B1 B4 60.13(16) . .
B4 B1 B4 105.7(3) 7_565 .
C25 B3 C8 123.0(2) . .
C25 B3 C8 123.0(2) . 7_565
C8 B3 C8 52.4(2) . 7_565
C25 B3 B1 129.8(3) . .
C8 B3 B1 101.5(2) . .
C8 B3 B1 101.5(2) 7_565 .
C25 B3 B4 125.55(15) . 7_565
C8 B3 B4 98.8(2) . 7_565
C8 B3 B4 56.58(15) 7_565 7_565
B1 B3 B4 60.08(17) . 7_565
C25 B3 B4 125.55(15) . .
C8 B3 B4 56.58(15) . .
C8 B3 B4 98.8(2) 7_565 .
B1 B3 B4 60.08(17) . .
B4 B3 B4 105.6(3) 7_565 .
C8 B4 B5 104.7(2) . .
C8 B4 B1 103.5(2) . .
B5 B4 B1 60.11(19) . .
C8 B4 B3 59.58(18) . .
B5 B4 B3 109.6(2) . .
B1 B4 B3 59.8(2) . .
C8 B4 B9 57.76(17) . .
B5 B4 B9 61.24(16) . .
B1 B4 B9 108.3(2) . .
B3 B4 B9 109.3(2) . .
B4 B5 B1 60.59(18) . .
B4 B5 B10 110.9(2) . .
B1 B5 B10 110.2(2) . .
B4 B5 B5 107.46(14) . 7_565
B1 B5 B5 59.77(13) . 7_565
B10 B5 B5 59.80(13) . 7_565
B4 B5 B9 61.38(17) . .
B1 B5 B9 108.8(2) . .
B10 B5 B9 59.81(18) . .
B5 B5 B9 105.35(14) 7_565 .
C8 B9 B10 107.6(2) . .
C8 B9 B5 100.3(2) . .
B10 B9 B5 58.56(18) . .
C8 B9 B4 55.94(14) . .
B10 B9 B4 106.6(2) . .
B5 B9 B4 57.39(18) . .
C8 B9 B12 88.04(19) . .
B10 B9 B12 54.17(19) . .
B5 B9 B12 111.4(2) . .
B4 B9 B12 134.1(2) . .
B12 B10 B5 127.9(2) . 7_565
B12 B10 B5 127.9(2) . .
B5 B10 B5 60.4(3) 7_565 .
B12 B10 B9 68.12(18) . .
B5 B10 B9 107.2(2) 7_565 .
B5 B10 B9 61.63(16) . .
B12 B10 B9 68.12(18) . 7_565
B5 B10 B9 61.63(16) 7_565 7_565
B5 B10 B9 107.2(2) . 7_565
B9 B10 B9 100.0(3) . 7_565
C11 B12 B10 109.6(3) . .
C11 B12 B9 128.95(16) . .
B10 B12 B9 57.71(16) . .
C11 B12 B9 128.95(16) . 7_565
B10 B12 B9 57.71(16) . 7_565
B9 B12 B9 88.5(3) . 7_565

loop_
_geom_bond_atom_site_label_1
_geom_bond_atom_site_label_2
_geom_bond_distance
_geom_bond_site_symmetry_2
N1 C11 1.368(3) .
N1 C12 1.392(3) .
N1 C13 1.472(3) .
C8 C8 1.526(5) 7_565
C8 B4 1.672(4) .
C8 B9 1.707(4) .
C8 B3 1.728(4) .
C11 N1 1.368(3) 7_565
C11 B12 1.636(5) .
C12 C12 1.360(5) 7_565
C13 C18 1.407(4) .
C13 C14 1.414(4) .
C14 C15 1.398(4) .
C14 C22 1.537(4) .
C15 C16 1.379(4) .
C16 C17 1.376(4) .
C17 C18 1.403(4) .
C18 C19 1.538(4) .
C19 C20 1.537(4) .
C19 C21 1.539(4) .
C22 C23 1.536(5) .
C22 C24 1.549(5) .
C25 C30 1.405(5) .
C25 C26 1.411(5) .
C25 B3 1.588(5) .
C26 C27 1.395(5) .
C27 C28 1.382(6) .
C28 C29 1.386(6) .
C29 C30 1.396(6) .
B1 B5 1.789(5) 7_565
B1 B5 1.789(5) .
B1 B3 1.792(6) .
B1 B4 1.797(4) 7_565
B1 B4 1.797(4) .
B3 C8 1.728(4) 7_565
B3 B4 1.798(4) 7_565
B3 B4 1.798(4) .
B4 B5 1.774(5) .
B4 B9 1.848(4) .
B5 B10 1.790(5) .
B5 B5 1.801(7) 7_565
B5 B9 1.846(5) .
B9 B10 1.813(4) .
B9 B12 1.991(4) .
B10 B12 1.739(6) .
B10 B5 1.790(5) 7_565
B10 B9 1.813(4) 7_565
B12 B9 1.991(4) 7_565
